data_1539933
loop_
_publ_author_name
'Weiss, R.'
'Chevrier, B.'
'Fischer, J.'

_publ_section_title
;
 Structure cristalline du fluorostannate acide de potassium (K2 Sn F6) (K
 H F2)
;
_journal_name_full
;
Comptes Rendus Hebdomadaires des Seances de l'Academie des Sciences (1884 - 
1965)
;
_journal_page_first 3664
_journal_page_last 3665
_journal_volume 260
_journal_year 1965
_chemical_formula_sum 'F8 H K3 Sn'
_chemical_name_systematic '(K2 (Sn F6)) (K (H F2))'
_space_group_IT_number 15
_symmetry_space_group_name_Hall '-C 2yc'
_symmetry_space_group_name_H-M 'C 1 2/c 1'
_cell_angle_alpha 90
_cell_angle_beta 93.08
_cell_angle_gamma 90
_cell_formula_units_Z 4
_cell_length_a 8.763
_cell_length_b 14.07
_cell_length_c 6.828
_cell_volume 840.645
_citation_journal_id_ASTM COREAF
_cod_data_source_file Weiss_COREAF_1965_1606.cif
_cod_data_source_block H1F8K3Sn1
_cod_original_cell_volume 840.6449
_cod_original_formula_sum 'H1 F8 K3 Sn1'
_cod_database_code 1539933

loop_
_symmetry_equiv_pos_as_xyz
x,y,z
-x,y,-z+1/2
-x,-y,-z
x,-y,z-1/2
x+1/2,y+1/2,z
-x+1/2,y+1/2,-z+1/2
-x+1/2,-y+1/2,-z
x+1/2,-y+1/2,z-1/2

loop_
_atom_site_label
_atom_site_type_symbol
_atom_site_fract_x
_atom_site_fract_y
_atom_site_fract_z
_atom_site_occupancy
_atom_site_U_iso_or_equiv
F3 F-1 0 0.036 0.25 1 0.0
F5 F-1 0.043 0.177 0.549 1 0.0
K2 K+1 0.221 0.099 0.78 1 0.0
K1 K+1 0 0.344 0.75 1 0.0
F2 F-1 0.378 0.016 0.478 1 0.0
F4 F-1 0 0.322 0.25 1 0.0
F1 F-1 0.218 0.18 0.194 1 0.0
H1 H+1 0 0.5 0 1 0.0
Sn1 Sn+4 0 0.176 0.25 1 0.0
